data_7103781
loop_
_publ_author_name
S.D.Bull
M.G.Davidson
A.L.Johnson
D.E.E.Robinson
M.F.Mahon

_publ_section_title
;
Synthesis, Structure and Catalytic Activity of an Air-Stable Titanium Triflate
Supported by an Amine Tris(phenolate) Ligand.
;
_journal_name_full 'Chemical communications (Cambridge, England)'
_journal_paper_doi 10.1039/b304704k
_journal_year 2003
_chemical_formula_sum 'C29.75 H32 F3 N O6 S Ti'
_chemical_formula_weight 636.52
_chemical_name_systematic
;
?
;
_space_group_IT_number 2
_symmetry_cell_setting triclinic
_symmetry_space_group_name_Hall '-P 1'
_symmetry_space_group_name_H-M 'P -1'
_atom_sites_solution_hydrogens geom
_atom_sites_solution_primary direct
_atom_sites_solution_secondary difmap
_audit_creation_method SHELXL-97
_cell_angle_alpha 101.6130(10)
_cell_angle_beta 93.7620(10)
_cell_angle_gamma 95.2590(10)
_cell_formula_units_Z 4
_cell_length_a 10.1340(2)
_cell_length_b 16.8420(3)
_cell_length_c 18.2010(4)
_cell_measurement_reflns_used 12285
_cell_measurement_temperature 150(2)
_cell_measurement_theta_max 27.51
_cell_measurement_theta_min 3.64
_cell_volume 3018.81(10)
_computing_cell_refinement 'Collect, Nonius program suite version 1.9 (1997)'
_computing_data_collection 'Collect, Nonius program suite version 1.9 (1997)'
_computing_data_reduction 'Denzo and Scalepack (otwinowski & Minor, 1997)'
_computing_molecular_graphics 'ORTEX (P.McArdle, 1995)'
_computing_publication_material 'SHELXL-97/2 (Sheldrick,1997)'
_computing_structure_refinement 'SHELXL-97 (Sheldrick, 1997)'
_computing_structure_solution 'SHELXS-97 (Sheldrick, 1990)'
_diffrn_ambient_temperature 150(2)
_diffrn_measured_fraction_theta_full 0.994
_diffrn_measured_fraction_theta_max 0.994
_diffrn_measurement_device_type "'Nonius Kappa CCD"
_diffrn_measurement_method \f-rotation
_diffrn_radiation_monochromator graphite
_diffrn_radiation_source 'fine-focus sealed tube'
_diffrn_radiation_type MoK\a
_diffrn_radiation_wavelength 0.71070
_diffrn_reflns_av_R_equivalents 0.0420
_diffrn_reflns_av_sigmaI/netI 0.0414
_diffrn_reflns_limit_h_max 12
_diffrn_reflns_limit_h_min 0
_diffrn_reflns_limit_k_max 19
_diffrn_reflns_limit_k_min -20
_diffrn_reflns_limit_l_max 21
_diffrn_reflns_limit_l_min -21
_diffrn_reflns_number 41484
_diffrn_reflns_theta_full 25.03
_diffrn_reflns_theta_max 25.03
_diffrn_reflns_theta_min 3.59
_diffrn_standards_decay_% 0
_diffrn_standards_number 0
_exptl_absorpt_coefficient_mu 0.414
_exptl_absorpt_correction_T_max 0.9405
_exptl_absorpt_correction_T_min 0.9145
_exptl_absorpt_correction_type Semi-empirical
_exptl_crystal_colour yellow
_exptl_crystal_density_diffrn 1.401
_exptl_crystal_density_method 'not measured'
_exptl_crystal_description Block
_exptl_crystal_F_000 1322
_exptl_crystal_size_max 0.22
_exptl_crystal_size_mid 0.20
_exptl_crystal_size_min 0.15
_refine_diff_density_max 0.502
_refine_diff_density_min -0.373
_refine_diff_density_rms 0.049
_refine_ls_extinction_coef 0.0023(4)
_refine_ls_extinction_expression Fc^*^=kFc[1+0.001xFc^2^\l^3^/sin(2\q)]^-1/4^
_refine_ls_extinction_method SHELXL
_refine_ls_goodness_of_fit_ref 1.026
_refine_ls_hydrogen_treatment mixed
_refine_ls_matrix_type full
_refine_ls_number_parameters 786
_refine_ls_number_reflns 10600
_refine_ls_number_restraints 0
_refine_ls_restrained_S_all 1.026
_refine_ls_R_factor_all 0.0630
_refine_ls_R_factor_gt 0.0436
_refine_ls_shift/su_max 0.009
_refine_ls_shift/su_mean 0.000
_refine_ls_structure_factor_coef Fsqd
_refine_ls_weighting_details 'calc w=1/[\s^2^(Fo^2^)+(0.0473P)^2^+2.2691P] where P=(Fo^2^+2Fc^2^)/3'
_refine_ls_weighting_scheme calc
_refine_ls_wR_factor_gt 0.1056
_refine_ls_wR_factor_ref 0.1159
_reflns_number_gt 8214
_reflns_number_total 10600
_reflns_threshold_expression >2sigma(I)
_cod_data_source_file b304704k.txt
_cod_data_source_block 2a
_cod_depositor_comments
;
The following automatic conversions were performed:
'_symmetry_cell_setting' value 'Triclinic' changed to 'triclinic'
according to '/home/saulius/struct/CIF-dictionaries/cif_core.dic'
dictionary named 'cif_core.dic' version 2.4.1 from 2010-06-29.

Automatic conversion script
Id: cif_fix_enum 1527 2010-12-29 10:47:43Z saulius 
;
_cod_original_sg_symbol_H-M P-1
_cod_database_code 7103781

loop_
_symmetry_equiv_pos_as_xyz
'x, y, z'
'-x, -y, -z'

loop_
_atom_site_label
_atom_site_type_symbol
_atom_site_fract_x
_atom_site_fract_y
_atom_site_fract_z
_atom_site_U_iso_or_equiv
_atom_site_adp_type
_atom_site_occupancy
_atom_site_symmetry_multiplicity
_atom_site_calc_flag
_atom_site_refinement_flags
_atom_site_disorder_assembly
_atom_site_disorder_group
Ti1 Ti 0.36640(4) 0.71229(3) 0.84169(2) 0.03032(13) Uani 1 1 d . . .
Ti2 Ti 0.82938(5) 0.80421(3) 0.35752(3) 0.03775(14) Uani 1 1 d . . .
F1 F 0.73672(18) 0.82927(12) 0.89215(12) 0.0704(5) Uani 1 1 d . . .
F2 F 0.79943(16) 0.71079(11) 0.89078(11) 0.0634(5) Uani 1 1 d . . .
F3 F 0.86441(16) 0.80910(11) 0.98467(11) 0.0627(5) Uani 1 1 d . . .
F4 F 1.0078(3) 0.93938(15) 0.65258(13) 0.1100(9) Uani 1 1 d . . .
F5 F 0.8037(3) 0.90718(15) 0.61289(15) 0.1020(8) Uani 1 1 d . . .
F6 F 0.9310(3) 0.97715(13) 0.55549(14) 0.0955(8) Uani 1 1 d . . .
N1 N 0.20489(19) 0.71092(12) 0.75313(11) 0.0313(5) Uani 1 1 d . . .
N2 N 0.76514(19) 0.79033(13) 0.23662(12) 0.0342(5) Uani 1 1 d . . .
O1 O 0.28147(17) 0.61702(11) 0.85080(11) 0.0417(4) Uani 1 1 d . . .
O2 O 0.30088(17) 0.80288(11) 0.88869(10) 0.0393(4) Uani 1 1 d . . .
O3 O 0.47307(16) 0.71181(11) 0.76579(9) 0.0374(4) Uani 1 1 d . . .
O4A O 0.51812(16) 0.71657(11) 0.91904(10) 0.0387(4) Uani 1 1 d . . .
O4B O 0.5902(2) 0.82816(13) 1.02530(12) 0.0591(6) Uani 1 1 d . . .
O4C O 0.6544(2) 0.69207(13) 1.02358(12) 0.0598(6) Uani 1 1 d . . .
O5 O 0.99438(17) 0.80467(12) 0.32659(10) 0.0443(5) Uani 1 1 d . . .
O6 O 0.72487(17) 0.70880(11) 0.34723(10) 0.0409(4) Uani 1 1 d . . .
O7 O 0.76236(19) 0.90071(12) 0.36738(11) 0.0464(5) Uani 1 1 d . . .
O8A O 0.8697(2) 0.81151(14) 0.46881(11) 0.0560(5) Uani 1 1 d . . .
O8B O 1.0988(2) 0.84038(16) 0.51555(14) 0.0725(7) Uani 1 1 d . . .
O8C O 0.9418(3) 0.76420(14) 0.57922(14) 0.0716(7) Uani 1 1 d . . .
S1 S 0.61761(6) 0.75198(4) 0.98317(4) 0.04059(18) Uani 1 1 d . . .
S2 S 0.96657(7) 0.82315(5) 0.53430(4) 0.04752(19) Uani 1 1 d . . .
C1 C 0.1748(3) 0.62586(16) 0.70633(15) 0.0416(6) Uani 1 1 d . . .
H1A H 0.2579 0.6071 0.6866 0.050 Uiso 1 1 calc R . .
H1B H 0.1118 0.6270 0.6627 0.050 Uiso 1 1 calc R . .
C2 C 0.0802(2) 0.73706(16) 0.78611(15) 0.0390(6) Uani 1 1 d . . .
H2A H 0.0530 0.7013 0.8207 0.047 Uiso 1 1 calc R . .
H2B H 0.0083 0.7299 0.7451 0.047 Uiso 1 1 calc R . .
C3 C 0.2461(2) 0.76698(16) 0.70243(15) 0.0377(6) Uani 1 1 d . . .
H3A H 0.2708 0.8224 0.7334 0.045 Uiso 1 1 calc R . .
H3B H 0.1689 0.7696 0.6671 0.045 Uiso 1 1 calc R . .
C4 C 0.7627(3) 0.77591(18) 0.93488(17) 0.0461(7) Uani 1 1 d . . .
C5 C 0.8448(2) 0.73052(16) 0.19080(15) 0.0366(6) Uani 1 1 d . . .
H5A H 0.8069 0.7182 0.1377 0.044 Uiso 1 1 calc R . .
H5B H 0.8370 0.6791 0.2094 0.044 Uiso 1 1 calc R . .
C6 C 0.6200(2) 0.75904(16) 0.22089(15) 0.0370(6) Uani 1 1 d . . .
H6A H 0.5681 0.7955 0.2546 0.044 Uiso 1 1 calc R . .
H6B H 0.5909 0.7611 0.1684 0.044 Uiso 1 1 calc R . .
C7 C 0.7837(3) 0.87061(16) 0.21221(15) 0.0395(6) Uani 1 1 d . . .
H7A H 0.8776 0.8941 0.2247 0.047 Uiso 1 1 calc R . .
H7B H 0.7649 0.8610 0.1569 0.047 Uiso 1 1 calc R . .
C8 C 0.9247(4) 0.9171(2) 0.59141(19) 0.0647(9) Uani 1 1 d . . .
C11 C 0.1736(2) 0.56188(16) 0.82063(16) 0.0405(6) Uani 1 1 d . . .
C12 C 0.1247(3) 0.50640(17) 0.86203(18) 0.0469(7) Uani 1 1 d . . .
C13 C 0.0125(3) 0.45394(17) 0.8294(2) 0.0528(8) Uani 1 1 d . . .
H13 H -0.0234 0.4155 0.8564 0.063 Uiso 1 1 calc R . .
C14 C -0.0493(3) 0.45500(17) 0.7596(2) 0.0536(8) Uani 1 1 d . . .
C15 C 0.0039(3) 0.51153(17) 0.71952(19) 0.0494(7) Uani 1 1 d . . .
H15 H -0.0366 0.5131 0.6713 0.059 Uiso 1 1 calc R . .
C16 C 0.1156(3) 0.56542(16) 0.74987(17) 0.0421(7) Uani 1 1 d . . .
C17 C 0.1918(4) 0.5031(2) 0.9370(2) 0.0656(9) Uani 1 1 d . . .
H17A H 0.2012 0.5575 0.9697 0.098 Uiso 1 1 calc R . .
H17B H 0.2799 0.4846 0.9302 0.098 Uiso 1 1 calc R . .
H17C H 0.1381 0.4650 0.9601 0.098 Uiso 1 1 calc R . .
C18 C -0.1692(3) 0.3952(2) 0.7249(2) 0.0716(11) Uani 1 1 d . . .
H18A H -0.2013 0.3655 0.7625 0.107 Uiso 1 1 calc R . .
H18B H -0.1436 0.3564 0.6818 0.107 Uiso 1 1 calc R . .
H18C H -0.2399 0.4250 0.7079 0.107 Uiso 1 1 calc R . .
C21 C 0.2041(3) 0.85355(16) 0.88185(15) 0.0373(6) Uani 1 1 d . . .
C22 C 0.2170(3) 0.93096(16) 0.92728(17) 0.0442(7) Uani 1 1 d . . .
C23 C 0.1187(3) 0.98076(17) 0.91570(19) 0.0509(8) Uani 1 1 d . . .
H23 H 0.1245 1.0338 0.9466 0.061 Uiso 1 1 calc R . .
C24 C 0.0135(3) 0.95668(17) 0.86145(18) 0.0471(7) Uani 1 1 d . . .
C25 C 0.0019(3) 0.87743(17) 0.81781(17) 0.0434(7) Uani 1 1 d . . .
H25 H -0.0706 0.8595 0.7806 0.052 Uiso 1 1 calc R . .
C26 C 0.0961(2) 0.82449(16) 0.82850(15) 0.0377(6) Uani 1 1 d . . .
C27 C 0.3332(3) 0.95960(19) 0.9850(2) 0.0631(9) Uani 1 1 d . . .
H27A H 0.4149 0.9431 0.9633 0.095 Uiso 1 1 calc R . .
H27B H 0.3199 0.9353 1.0289 0.095 Uiso 1 1 calc R . .
H27C H 0.3406 1.0191 1.0005 0.095 Uiso 1 1 calc R . .
C28 C -0.0896(3) 1.01380(19) 0.8501(2) 0.0645(10) Uani 1 1 d . . .
H28A H -0.0513 1.0703 0.8696 0.097 Uiso 1 1 calc R . .
H28B H -0.1670 1.0019 0.8772 0.097 Uiso 1 1 calc R . .
H28C H -0.1170 1.0062 0.7963 0.097 Uiso 1 1 calc R . .
C31 C 0.4733(2) 0.71879(16) 0.69199(14) 0.0357(6) Uani 1 1 d . . .
C32 C 0.5864(2) 0.70456(17) 0.65382(15) 0.0398(6) Uani 1 1 d . . .
C33 C 0.5826(3) 0.71378(18) 0.57956(15) 0.0457(7) Uani 1 1 d . . .
H33 H 0.6596 0.7055 0.5531 0.055 Uiso 1 1 calc R . .
C34 C 0.4709(3) 0.73459(19) 0.54254(15) 0.0481(7) Uani 1 1 d . . .
C35 C 0.3609(3) 0.74871(18) 0.58265(15) 0.0460(7) Uani 1 1 d . . .
H35 H 0.2836 0.7631 0.5583 0.055 Uiso 1 1 calc R . .
C36 C 0.3608(3) 0.74241(16) 0.65749(14) 0.0379(6) Uani 1 1 d . . .
C37 C 0.7085(3) 0.6819(2) 0.69325(18) 0.0569(8) Uani 1 1 d . . .
H37A H 0.7823 0.6826 0.6611 0.085 Uiso 1 1 calc R . .
H37B H 0.6900 0.6272 0.7034 0.085 Uiso 1 1 calc R . .
H37C H 0.7324 0.7213 0.7408 0.085 Uiso 1 1 calc R . .
C38 C 0.4700(4) 0.7445(3) 0.46166(17) 0.0707(11) Uani 1 1 d . . .
H38A H 0.3922 0.7714 0.4492 0.106 Uiso 1 1 calc R . .
H38B H 0.4661 0.6908 0.4281 0.106 Uiso 1 1 calc R . .
H38C H 0.5513 0.7779 0.4553 0.106 Uiso 1 1 calc R . .
C51 C 1.0607(2) 0.79714(16) 0.26259(15) 0.0384(6) Uani 1 1 d . . .
C52 C 1.1957(3) 0.82620(17) 0.26828(17) 0.0433(7) Uani 1 1 d . . .
C53 C 1.2577(3) 0.81433(18) 0.20117(19) 0.0487(7) Uani 1 1 d . . .
H53 H 1.3494 0.8331 0.2031 0.058 Uiso 1 1 calc R . .
C54 C 1.1926(3) 0.77676(18) 0.13214(18) 0.0478(7) Uani 1 1 d . . .
C55 C 1.0564(3) 0.75168(17) 0.12888(16) 0.0423(6) Uani 1 1 d . . .
H55 H 1.0088 0.7277 0.0817 0.051 Uiso 1 1 calc R . .
C56 C 0.9900(2) 0.76147(16) 0.19403(15) 0.0377(6) Uani 1 1 d . . .
C57 C 1.2672(3) 0.8675(2) 0.34266(19) 0.0598(9) Uani 1 1 d . . .
H57A H 1.2359 0.8401 0.3820 0.090 Uiso 1 1 calc R . .
H57B H 1.2495 0.9247 0.3544 0.090 Uiso 1 1 calc R . .
H57C H 1.3630 0.8646 0.3404 0.090 Uiso 1 1 calc R . .
C58 C 1.2638(3) 0.7630(2) 0.0612(2) 0.0704(10) Uani 1 1 d . . .
H58A H 1.2844 0.7063 0.0492 0.106 Uiso 1 1 calc R . .
H58B H 1.3465 0.7998 0.0687 0.106 Uiso 1 1 calc R . .
H58C H 1.2067 0.7739 0.0196 0.106 Uiso 1 1 calc R . .
C61 C 0.6406(2) 0.65209(16) 0.29686(15) 0.0379(6) Uani 1 1 d . . .
C62 C 0.6091(3) 0.57484(17) 0.31151(16) 0.0430(7) Uani 1 1 d . . .
C63 C 0.5245(3) 0.51966(17) 0.25775(18) 0.0486(7) Uani 1 1 d . . .
H63 H 0.5015 0.4667 0.2666 0.058 Uiso 1 1 calc R . .
C64 C 0.4723(3) 0.53847(18) 0.19179(18) 0.0499(7) Uani 1 1 d . . .
C65 C 0.5065(3) 0.61628(17) 0.17950(16) 0.0446(7) Uani 1 1 d . . .
H65 H 0.4722 0.6303 0.1345 0.054 Uiso 1 1 calc R . .
C66 C 0.5897(2) 0.67393(16) 0.23170(15) 0.0380(6) Uani 1 1 d . . .
C67 C 0.6651(3) 0.55321(19) 0.38255(18) 0.0556(8) Uani 1 1 d . . .
H67A H 0.6224 0.5000 0.3870 0.083 Uiso 1 1 calc R . .
H67B H 0.6483 0.5947 0.4260 0.083 Uiso 1 1 calc R . .
H67C H 0.7612 0.5508 0.3809 0.083 Uiso 1 1 calc R . .
C68 C 0.3791(4) 0.4772(2) 0.1349(2) 0.0700(10) Uani 1 1 d . . .
H68A H 0.3558 0.4289 0.1557 0.105 Uiso 1 1 calc R . .
H68B H 0.4230 0.4612 0.0886 0.105 Uiso 1 1 calc R . .
H68C H 0.2981 0.5017 0.1236 0.105 Uiso 1 1 calc R . .
C71 C 0.6931(3) 0.94673(17) 0.32751(17) 0.0443(7) Uani 1 1 d . . .
C72 C 0.6214(3) 1.00633(17) 0.36529(19) 0.0511(8) Uani 1 1 d . . .
C73 C 0.5449(3) 1.04663(17) 0.3216(2) 0.0554(9) Uani 1 1 d . . .
H73 H 0.4941 1.0871 0.3461 0.067 Uiso 1 1 calc R . .
C74 C 0.5396(3) 1.03023(17) 0.2434(2) 0.0532(8) Uani 1 1 d . . .
C75 C 0.6165(3) 0.97228(16) 0.20781(18) 0.0462(7) Uani 1 1 d . . .
H75 H 0.6152 0.9609 0.1545 0.055 Uiso 1 1 calc R . .
C76 C 0.6949(2) 0.93088(16) 0.24899(16) 0.0403(6) Uani 1 1 d . . .
C77 C 0.6314(4) 1.0249(2) 0.4500(2) 0.0701(10) Uani 1 1 d . . .
H77A H 0.7226 1.0473 0.4695 0.105 Uiso 1 1 calc R . .
H77B H 0.6082 0.9747 0.4679 0.105 Uiso 1 1 calc R . .
H77C H 0.5699 1.0648 0.4679 0.105 Uiso 1 1 calc R . .
C78 C 0.4534(3) 1.0742(2) 0.1976(2) 0.0712(11) Uani 1 1 d . . .
H78A H 0.3902 1.0344 0.1627 0.107 Uiso 1 1 calc R . .
H78B H 0.5095 1.1052 0.1690 0.107 Uiso 1 1 calc R . .
H78C H 0.4045 1.1116 0.2314 0.107 Uiso 1 1 calc R . .
C91 C 0.1625(9) 0.5168(8) 0.4706(6) 0.108(5) Uani 0.50 1 d PG A -1
C92 C 0.0909(12) 0.5837(6) 0.4878(6) 0.110(6) Uani 0.50 1 d PG A -1
H92 H 0.1310 0.6366 0.4868 0.132 Uiso 0.50 1 calc PR A -1
C93 C -0.0394(12) 0.5731(7) 0.5065(6) 0.131(8) Uani 0.50 1 d PG A -1
H93 H -0.0884 0.6188 0.5182 0.157 Uiso 0.50 1 calc PR A -1
C94 C -0.0981(8) 0.4956(7) 0.5080(6) 0.127(7) Uani 0.50 1 d PG A -1
H94 H -0.1872 0.4883 0.5208 0.152 Uiso 0.50 1 calc PR A -1
C95 C -0.0265(8) 0.4287(6) 0.4908(6) 0.085(4) Uani 0.50 1 d PG A -1
H95 H -0.0666 0.3757 0.4918 0.102 Uiso 0.50 1 calc PR A -1
C96 C 0.1039(8) 0.4393(7) 0.4721(6) 0.082(3) Uani 0.50 1 d PG A -1
H96 H 0.1528 0.3935 0.4604 0.099 Uiso 0.50 1 calc PR A -1
C97 C 0.2974(14) 0.5304(7) 0.4527(6) 0.129(4) Uani 0.50 1 d P A -1
H97A H 0.3095 0.5810 0.4341 0.193 Uiso 0.50 1 calc PR A -1
H97B H 0.3170 0.4847 0.4138 0.193 Uiso 0.50 1 calc PR A -1
H97C H 0.3578 0.5347 0.4980 0.193 Uiso 0.50 1 calc PR A -1

loop_
_atom_site_aniso_label
_atom_site_aniso_U_11
_atom_site_aniso_U_22
_atom_site_aniso_U_33
_atom_site_aniso_U_23
_atom_site_aniso_U_13
_atom_site_aniso_U_12
Ti1 0.0274(2) 0.0312(3) 0.0297(2) 0.00172(19) 0.00134(18) -0.00055(17)
Ti2 0.0335(3) 0.0452(3) 0.0309(3) 0.0008(2) 0.00372(19) 0.0006(2)
F1 0.0575(11) 0.0780(14) 0.0864(14) 0.0421(12) 0.0145(10) 0.0029(9)
F2 0.0449(10) 0.0611(11) 0.0750(13) -0.0102(10) 0.0145(9) 0.0058(8)
F3 0.0353(9) 0.0650(12) 0.0758(13) -0.0035(10) -0.0083(8) -0.0087(8)
F4 0.156(2) 0.0924(18) 0.0581(14) -0.0102(13) -0.0206(15) -0.0339(16)
F5 0.1069(19) 0.0833(16) 0.1105(19) -0.0056(14) 0.0560(16) 0.0062(13)
F6 0.149(2) 0.0487(12) 0.0916(17) 0.0182(12) 0.0230(15) 0.0080(13)
N1 0.0278(10) 0.0303(11) 0.0328(11) 0.0010(9) 0.0022(8) -0.0005(8)
N2 0.0281(11) 0.0379(12) 0.0352(12) 0.0038(10) 0.0048(9) 0.0034(9)
O1 0.0374(10) 0.0375(10) 0.0485(11) 0.0113(9) -0.0031(8) -0.0051(8)
O2 0.0389(10) 0.0367(10) 0.0373(10) -0.0031(8) -0.0020(8) 0.0056(8)
O3 0.0287(9) 0.0494(11) 0.0324(10) 0.0053(8) 0.0021(7) 0.0029(8)
O4A 0.0314(9) 0.0470(11) 0.0341(10) 0.0040(8) -0.0029(7) -0.0007(8)
O4B 0.0515(12) 0.0571(13) 0.0564(13) -0.0163(11) 0.0100(10) -0.0006(10)
O4C 0.0674(14) 0.0646(14) 0.0467(12) 0.0229(11) -0.0176(10) -0.0063(11)
O5 0.0323(10) 0.0617(13) 0.0359(10) 0.0055(9) 0.0023(8) 0.0006(8)
O6 0.0421(10) 0.0452(11) 0.0327(10) 0.0037(8) 0.0047(8) -0.0008(8)
O7 0.0494(11) 0.0443(11) 0.0412(11) -0.0011(9) 0.0058(9) 0.0038(9)
O8A 0.0509(12) 0.0763(15) 0.0351(11) 0.0016(10) -0.0018(9) 0.0031(10)
O8B 0.0435(13) 0.0968(19) 0.0767(17) 0.0223(14) 0.0002(11) -0.0011(12)
O8C 0.0981(18) 0.0542(14) 0.0660(15) 0.0278(12) 0.0030(13) -0.0038(12)
S1 0.0356(4) 0.0462(4) 0.0346(4) 0.0001(3) -0.0019(3) -0.0019(3)
S2 0.0507(4) 0.0491(4) 0.0404(4) 0.0090(3) -0.0019(3) -0.0023(3)
C1 0.0363(14) 0.0400(16) 0.0409(15) -0.0066(12) -0.0024(12) 0.0014(11)
C2 0.0277(13) 0.0442(16) 0.0416(15) 0.0022(13) 0.0031(11) 0.0012(11)
C3 0.0345(14) 0.0401(15) 0.0375(15) 0.0070(12) 0.0021(11) 0.0020(11)
C4 0.0353(15) 0.0447(17) 0.0531(18) 0.0004(14) 0.0009(13) 0.0008(12)
C5 0.0350(14) 0.0421(15) 0.0314(14) 0.0027(12) 0.0051(11) 0.0062(11)
C6 0.0279(13) 0.0431(15) 0.0377(15) 0.0041(12) 0.0029(11) 0.0007(11)
C7 0.0367(14) 0.0400(15) 0.0408(15) 0.0074(12) 0.0035(12) 0.0011(11)
C8 0.091(3) 0.052(2) 0.046(2) 0.0071(16) 0.0071(19) -0.0090(18)
C11 0.0317(14) 0.0323(14) 0.0536(18) 0.0034(13) 0.0001(12) -0.0015(11)
C12 0.0408(16) 0.0336(15) 0.067(2) 0.0105(14) 0.0112(14) 0.0033(12)
C13 0.0418(16) 0.0345(16) 0.085(2) 0.0167(16) 0.0154(16) 0.0020(12)
C14 0.0324(15) 0.0316(16) 0.093(3) 0.0045(16) 0.0064(16) -0.0001(12)
C15 0.0343(15) 0.0392(16) 0.068(2) -0.0023(15) -0.0018(14) 0.0003(12)
C16 0.0342(14) 0.0313(14) 0.0550(18) -0.0044(13) 0.0061(13) 0.0015(11)
C17 0.072(2) 0.054(2) 0.075(2) 0.0305(18) 0.0022(19) -0.0062(16)
C18 0.0409(17) 0.0443(19) 0.123(3) 0.012(2) -0.0045(19) -0.0085(14)
C21 0.0365(14) 0.0343(14) 0.0405(15) 0.0049(12) 0.0075(12) 0.0040(11)
C22 0.0403(15) 0.0356(15) 0.0519(17) -0.0012(13) 0.0098(13) -0.0019(12)
C23 0.0479(17) 0.0300(15) 0.071(2) -0.0010(14) 0.0206(16) 0.0000(12)
C24 0.0385(15) 0.0361(16) 0.071(2) 0.0142(15) 0.0197(15) 0.0063(12)
C25 0.0328(14) 0.0429(16) 0.0563(18) 0.0117(14) 0.0114(12) 0.0045(11)
C26 0.0336(14) 0.0375(15) 0.0419(15) 0.0065(12) 0.0090(12) 0.0030(11)
C27 0.061(2) 0.0437(18) 0.069(2) -0.0182(16) -0.0026(17) -0.0002(15)
C28 0.0463(18) 0.0423(18) 0.109(3) 0.0177(18) 0.0221(18) 0.0106(14)
C31 0.0345(14) 0.0398(15) 0.0302(14) 0.0017(11) 0.0027(11) 0.0022(11)
C32 0.0323(14) 0.0458(16) 0.0387(15) 0.0037(12) 0.0045(11) 0.0019(11)
C33 0.0422(16) 0.0572(19) 0.0379(16) 0.0054(14) 0.0125(12) 0.0105(13)
C34 0.0554(18) 0.0587(19) 0.0322(15) 0.0074(14) 0.0101(13) 0.0169(14)
C35 0.0448(16) 0.0563(18) 0.0361(15) 0.0048(14) 0.0016(12) 0.0129(13)
C36 0.0380(14) 0.0404(15) 0.0334(14) 0.0031(12) 0.0054(11) 0.0036(11)
C37 0.0345(15) 0.091(3) 0.0488(18) 0.0182(17) 0.0088(13) 0.0120(15)
C38 0.081(2) 0.102(3) 0.0397(18) 0.0209(19) 0.0185(17) 0.044(2)
C51 0.0311(14) 0.0437(16) 0.0420(16) 0.0117(13) 0.0054(12) 0.0054(11)
C52 0.0321(14) 0.0433(16) 0.0579(18) 0.0171(14) 0.0028(13) 0.0078(11)
C53 0.0318(14) 0.0515(18) 0.071(2) 0.0281(16) 0.0111(14) 0.0114(12)
C54 0.0456(17) 0.0490(17) 0.062(2) 0.0292(16) 0.0232(15) 0.0195(13)
C55 0.0436(16) 0.0442(16) 0.0450(16) 0.0160(13) 0.0117(13) 0.0149(12)
C56 0.0342(14) 0.0407(15) 0.0416(16) 0.0124(12) 0.0088(12) 0.0093(11)
C57 0.0384(16) 0.066(2) 0.073(2) 0.0180(18) -0.0062(15) -0.0036(14)
C58 0.061(2) 0.086(3) 0.077(2) 0.032(2) 0.0363(19) 0.0215(18)
C61 0.0337(14) 0.0411(15) 0.0362(15) 0.0004(12) 0.0092(11) 0.0014(11)
C62 0.0446(16) 0.0426(16) 0.0421(16) 0.0049(13) 0.0133(13) 0.0085(12)
C63 0.0474(17) 0.0348(16) 0.062(2) 0.0041(14) 0.0127(15) 0.0039(12)
C64 0.0424(16) 0.0425(17) 0.0575(19) -0.0037(14) 0.0022(14) -0.0007(13)
C65 0.0393(15) 0.0459(17) 0.0447(17) 0.0021(13) 0.0008(12) 0.0016(12)
C66 0.0308(13) 0.0409(15) 0.0389(15) 0.0003(12) 0.0060(11) 0.0022(11)
C67 0.071(2) 0.0463(18) 0.0519(19) 0.0102(15) 0.0110(16) 0.0121(15)
C68 0.072(2) 0.0441(19) 0.080(3) -0.0072(18) -0.0120(19) -0.0097(16)
C71 0.0338(14) 0.0388(16) 0.0559(18) 0.0024(14) 0.0071(13) -0.0057(12)
C72 0.0410(16) 0.0343(16) 0.072(2) -0.0036(15) 0.0225(15) -0.0079(12)
C73 0.0363(16) 0.0297(15) 0.096(3) -0.0003(16) 0.0220(16) -0.0024(12)
C74 0.0324(15) 0.0316(15) 0.090(3) 0.0033(16) 0.0010(15) -0.0047(11)
C75 0.0345(14) 0.0362(16) 0.0634(19) 0.0052(14) -0.0006(13) -0.0041(12)
C76 0.0317(14) 0.0351(15) 0.0503(17) 0.0031(13) 0.0032(12) -0.0031(11)
C77 0.085(3) 0.052(2) 0.074(2) 0.0034(18) 0.045(2) 0.0041(17)
C78 0.0444(18) 0.0448(19) 0.119(3) 0.007(2) -0.0077(19) 0.0061(14)
C91 0.151(12) 0.087(9) 0.070(8) 0.020(7) -0.068(8) -0.023(9)
C92 0.161(15) 0.089(9) 0.059(8) -0.026(6) -0.053(8) 0.048(9)
C93 0.19(2) 0.077(10) 0.100(11) -0.042(9) -0.082(11) 0.073(11)
C94 0.206(17) 0.105(12) 0.060(7) -0.016(7) -0.051(9) 0.079(13)
C95 0.130(13) 0.072(7) 0.046(6) -0.005(5) -0.031(6) 0.045(6)
C96 0.106(8) 0.062(6) 0.070(7) 0.004(5) -0.037(6) 0.014(6)
C97 0.179(12) 0.108(8) 0.086(7) 0.027(6) -0.022(8) -0.043(8)

loop_
_atom_type_symbol
_atom_type_description
_atom_type_scat_dispersion_real
_atom_type_scat_dispersion_imag
_atom_type_scat_source
C C 0.0033 0.0016 'International Tables Vol C Tables 4.2.6.8 and 6.1.1.4'
H H 0.0000 0.0000 'International Tables Vol C Tables 4.2.6.8 and 6.1.1.4'
F F 0.0171 0.0103 'International Tables Vol C Tables 4.2.6.8 and 6.1.1.4'
N N 0.0061 0.0033 'International Tables Vol C Tables 4.2.6.8 and 6.1.1.4'
O O 0.0106 0.0060 'International Tables Vol C Tables 4.2.6.8 and 6.1.1.4'
S S 0.1246 0.1234 'International Tables Vol C Tables 4.2.6.8 and 6.1.1.4'
Ti Ti 0.2776 0.4457 'International Tables Vol C Tables 4.2.6.8 and 6.1.1.4'

loop_
_geom_angle_atom_site_label_1
_geom_angle_atom_site_label_2
_geom_angle_atom_site_label_3
_geom_angle
_geom_angle_site_symmetry_1
_geom_angle_site_symmetry_3
_geom_angle_publ_flag
O1 Ti1 O2 116.34(9) . . ?
O1 Ti1 O3 118.03(9) . . ?
O2 Ti1 O3 122.74(9) . . ?
O1 Ti1 O4A 97.34(8) . . ?
O2 Ti1 O4A 96.17(8) . . ?
O3 Ti1 O4A 93.61(7) . . ?
O1 Ti1 N1 85.05(8) . . ?
O2 Ti1 N1 83.94(8) . . ?
O3 Ti1 N1 84.05(7) . . ?
O4A Ti1 N1 177.25(7) . . ?
O5 Ti2 O7 114.34(9) . . ?
O5 Ti2 O6 120.05(9) . . ?
O7 Ti2 O6 122.38(9) . . ?
O5 Ti2 O8A 100.67(8) . . ?
O7 Ti2 O8A 95.52(9) . . ?
O6 Ti2 O8A 92.07(9) . . ?
O5 Ti2 N2 84.54(8) . . ?
O7 Ti2 N2 84.41(8) . . ?
O6 Ti2 N2 83.16(8) . . ?
O8A Ti2 N2 174.26(8) . . ?
C2 N1 C3 108.13(19) . . ?
C2 N1 C1 108.62(19) . . ?
C3 N1 C1 108.4(2) . . ?
C2 N1 Ti1 111.75(15) . . ?
C3 N1 Ti1 110.64(14) . . ?
C1 N1 Ti1 109.21(15) . . ?
C5 N2 C6 108.74(19) . . ?
C5 N2 C7 109.40(19) . . ?
C6 N2 C7 107.42(19) . . ?
C5 N2 Ti2 109.25(15) . . ?
C6 N2 Ti2 110.68(15) . . ?
C7 N2 Ti2 111.30(15) . . ?
C11 O1 Ti1 141.94(17) . . ?
C21 O2 Ti1 143.15(16) . . ?
C31 O3 Ti1 142.62(16) . . ?
S1 O4A Ti1 158.14(12) . . ?
C51 O5 Ti2 141.71(17) . . ?
C61 O6 Ti2 143.16(17) . . ?
C71 O7 Ti2 142.04(18) . . ?
S2 O8A Ti2 149.78(14) . . ?
O4B S1 O4C 117.84(14) . . ?
O4B S1 O4A 114.02(12) . . ?
O4C S1 O4A 111.61(12) . . ?
O4B S1 C4 104.71(13) . . ?
O4C S1 C4 105.02(14) . . ?
O4A S1 C4 101.51(12) . . ?
O8B S2 O8C 118.57(16) . . ?
O8B S2 O8A 111.90(14) . . ?
O8C S2 O8A 112.61(14) . . ?
O8B S2 C8 105.76(17) . . ?
O8C S2 C8 104.13(16) . . ?
O8A S2 C8 101.83(15) . . ?
N1 C1 C16 113.1(2) . . ?
N1 C2 C26 113.0(2) . . ?
N1 C3 C36 114.5(2) . . ?
F2 C4 F3 108.3(2) . . ?
F2 C4 F1 107.8(3) . . ?
F3 C4 F1 108.2(2) . . ?
F2 C4 S1 112.4(2) . . ?
F3 C4 S1 110.1(2) . . ?
F1 C4 S1 109.98(19) . . ?
N2 C5 C56 113.1(2) . . ?
C66 C6 N2 113.5(2) . . ?
C76 C7 N2 112.7(2) . . ?
F6 C8 F5 108.4(3) . . ?
F6 C8 F4 107.5(3) . . ?
F5 C8 F4 107.7(3) . . ?
F6 C8 S2 112.2(2) . . ?
F5 C8 S2 110.6(2) . . ?
F4 C8 S2 110.2(3) . . ?
O1 C11 C12 119.2(3) . . ?
O1 C11 C16 118.1(2) . . ?
C12 C11 C16 122.7(2) . . ?
C11 C12 C13 116.4(3) . . ?
C11 C12 C17 121.1(3) . . ?
C13 C12 C17 122.5(3) . . ?
C14 C13 C12 123.4(3) . . ?
C13 C14 C15 118.4(3) . . ?
C13 C14 C18 121.8(3) . . ?
C15 C14 C18 119.8(3) . . ?
C16 C15 C14 120.4(3) . . ?
C15 C16 C11 118.8(3) . . ?
C15 C16 C1 120.7(3) . . ?
C11 C16 C1 120.5(2) . . ?
O2 C21 C22 119.4(2) . . ?
O2 C21 C26 118.0(2) . . ?
C22 C21 C26 122.6(2) . . ?
C21 C22 C23 116.8(3) . . ?
C21 C22 C27 121.1(3) . . ?
C23 C22 C27 122.0(3) . . ?
C24 C23 C22 123.0(3) . . ?
C23 C24 C25 118.6(3) . . ?
C23 C24 C28 121.0(3) . . ?
C25 C24 C28 120.4(3) . . ?
C26 C25 C24 120.5(3) . . ?
C25 C26 C21 118.3(3) . . ?
C25 C26 C2 121.4(2) . . ?
C21 C26 C2 120.3(2) . . ?
O3 C31 C36 118.8(2) . . ?
O3 C31 C32 119.7(2) . . ?
C36 C31 C32 121.4(2) . . ?
C33 C32 C31 117.6(2) . . ?
C33 C32 C37 122.0(2) . . ?
C31 C32 C37 120.4(2) . . ?
C34 C33 C32 122.6(3) . . ?
C35 C34 C33 117.9(3) . . ?
C35 C34 C38 120.7(3) . . ?
C33 C34 C38 121.4(3) . . ?
C34 C35 C36 121.7(3) . . ?
C35 C36 C31 118.7(2) . . ?
C35 C36 C3 120.8(2) . . ?
C31 C36 C3 120.4(2) . . ?
O5 C51 C56 118.3(2) . . ?
O5 C51 C52 119.3(2) . . ?
C56 C51 C52 122.4(2) . . ?
C53 C52 C51 116.1(3) . . ?
C53 C52 C57 122.9(3) . . ?
C51 C52 C57 120.9(3) . . ?
C54 C53 C52 123.5(3) . . ?
C53 C54 C55 118.3(3) . . ?
C53 C54 C58 121.9(3) . . ?
C55 C54 C58 119.8(3) . . ?
C56 C55 C54 120.6(3) . . ?
C55 C56 C51 119.0(2) . . ?
C55 C56 C5 120.4(2) . . ?
C51 C56 C5 120.5(2) . . ?
O6 C61 C66 118.2(2) . . ?
O6 C61 C62 119.8(2) . . ?
C66 C61 C62 122.0(2) . . ?
C63 C62 C61 117.0(3) . . ?
C63 C62 C67 122.2(3) . . ?
C61 C62 C67 120.7(3) . . ?
C64 C63 C62 123.0(3) . . ?
C63 C64 C65 118.0(3) . . ?
C63 C64 C68 121.6(3) . . ?
C65 C64 C68 120.4(3) . . ?
C66 C65 C64 121.3(3) . . ?
C65 C66 C61 118.7(3) . . ?
C65 C66 C6 121.4(2) . . ?
C61 C66 C6 119.8(2) . . ?
O7 C71 C72 119.6(3) . . ?
O7 C71 C76 118.5(2) . . ?
C72 C71 C76 121.8(3) . . ?
C73 C72 C71 117.1(3) . . ?
C73 C72 C77 123.5(3) . . ?
C71 C72 C77 119.4(3) . . ?
C72 C73 C74 122.8(3) . . ?
C75 C74 C73 118.4(3) . . ?
C75 C74 C78 120.3(3) . . ?
C73 C74 C78 121.3(3) . . ?
C76 C75 C74 120.9(3) . . ?
C75 C76 C71 118.9(3) . . ?
C75 C76 C7 122.0(3) . . ?
C71 C76 C7 119.1(2) . . ?
C92 C91 C96 120.0 . . ?
C92 C91 C97 118.3(9) . . ?
C96 C91 C97 121.7(9) . . ?
C93 C92 C91 120.0 . . ?
C92 C93 C94 120.0 . . ?
C95 C94 C93 120.0 . . ?
C94 C95 C96 120.0 . . ?
C95 C96 C91 120.0 . . ?

loop_
_geom_bond_atom_site_label_1
_geom_bond_atom_site_label_2
_geom_bond_distance
_geom_bond_site_symmetry_2
_geom_bond_publ_flag
Ti1 O1 1.7932(17) . ?
Ti1 O2 1.7986(17) . ?
Ti1 O3 1.8082(17) . ?
Ti1 O4A 2.0016(17) . ?
Ti1 N1 2.216(2) . ?
Ti2 O5 1.7988(18) . ?
Ti2 O7 1.799(2) . ?
Ti2 O6 1.8109(18) . ?
Ti2 O8A 2.017(2) . ?
Ti2 N2 2.213(2) . ?
F1 C4 1.334(3) . ?
F2 C4 1.321(3) . ?
F3 C4 1.328(3) . ?
F4 C8 1.319(4) . ?
F5 C8 1.318(4) . ?
F6 C8 1.309(4) . ?
N1 C2 1.499(3) . ?
N1 C3 1.499(3) . ?
N1 C1 1.505(3) . ?
N2 C5 1.504(3) . ?
N2 C6 1.505(3) . ?
N2 C7 1.506(3) . ?
O1 C11 1.374(3) . ?
O2 C21 1.373(3) . ?
O3 C31 1.372(3) . ?
O4A S1 1.4797(18) . ?
O4B S1 1.417(2) . ?
O4C S1 1.425(2) . ?
O5 C51 1.372(3) . ?
O6 C61 1.370(3) . ?
O7 C71 1.371(3) . ?
O8A S2 1.463(2) . ?
O8B S2 1.423(2) . ?
O8C S2 1.423(2) . ?
S1 C4 1.817(3) . ?
S2 C8 1.812(4) . ?
C1 C16 1.516(4) . ?
C2 C26 1.507(4) . ?
C3 C36 1.506(3) . ?
C5 C56 1.508(4) . ?
C6 C66 1.493(4) . ?
C7 C76 1.503(4) . ?
C11 C12 1.391(4) . ?
C11 C16 1.395(4) . ?
C12 C13 1.394(4) . ?
C12 C17 1.498(4) . ?
C13 C14 1.382(5) . ?
C14 C15 1.402(4) . ?
C14 C18 1.520(4) . ?
C15 C16 1.393(4) . ?
C21 C22 1.386(4) . ?
C21 C26 1.397(4) . ?
C22 C23 1.391(4) . ?
C22 C27 1.501(4) . ?
C23 C24 1.378(4) . ?
C24 C25 1.400(4) . ?
C24 C28 1.515(4) . ?
C25 C26 1.394(4) . ?
C31 C36 1.393(4) . ?
C31 C32 1.394(4) . ?
C32 C33 1.390(4) . ?
C32 C37 1.506(4) . ?
C33 C34 1.388(4) . ?
C34 C35 1.384(4) . ?
C34 C38 1.514(4) . ?
C35 C36 1.388(4) . ?
C51 C56 1.390(4) . ?
C51 C52 1.400(4) . ?
C52 C53 1.397(4) . ?
C52 C57 1.497(4) . ?
C53 C54 1.382(4) . ?
C54 C55 1.400(4) . ?
C54 C58 1.508(4) . ?
C55 C56 1.390(4) . ?
C61 C66 1.392(4) . ?
C61 C62 1.393(4) . ?
C62 C63 1.390(4) . ?
C62 C67 1.503(4) . ?
C63 C64 1.386(4) . ?
C64 C65 1.390(4) . ?
C64 C68 1.514(4) . ?
C65 C66 1.389(4) . ?
C71 C72 1.389(4) . ?
C71 C76 1.402(4) . ?
C72 C73 1.388(5) . ?
C72 C77 1.506(5) . ?
C73 C74 1.390(5) . ?
C74 C75 1.389(4) . ?
C74 C78 1.509(5) . ?
C75 C76 1.383(4) . ?
C91 C92 1.3900 . ?
C91 C96 1.3900 . ?
C91 C97 1.434(15) . ?
C92 C93 1.3900 . ?
C93 C94 1.3900 . ?
C94 C95 1.3900 . ?
C95 C96 1.3900 . ?
